data_1502751
loop_
_publ_author_name
'Fujii, Kotaro'
'Uekusa, Hidehiro'
'Itoda, Naoko'
'Hasegawa, Gen'
'Yonemochi, Etsuo'
'Terada, Katsuhide'
'Pan, Zhigang'
'Harris, Kenneth D. M.'

_publ_section_title
;
 Physicochemical Understanding of Polymorphism and Solid-State
 Dehydration/Rehydration Processes for the Pharmaceutical Material
 Acrinol, by Ab Initio Powder X-ray Diffraction Analysis and Other
 Techniques
;
_journal_issue 1
_journal_name_full 'The Journal of Physical Chemistry C'
_journal_page_first 580
_journal_paper_doi 10.1021/jp908636t
_journal_volume 114
_journal_year 2010
_chemical_formula_moiety 'C15H16N3O+, C3H5O3-'
_chemical_formula_sum 'C18 H21 N3 O4'
_chemical_formula_weight 343.38
_chemical_name_common 'Acrinol anhydrous form I'
_chemical_name_systematic ' ?'
_space_group_IT_number 2
_symmetry_cell_setting triclinic
_symmetry_space_group_name_Hall '-P 1'
_symmetry_space_group_name_H-M 'P -1'
_audit_creation_date 2008-06-27T18:09
_audit_creation_method 'from EXP file using GSAS2CIF'
_audit_update_record ' 2008-06-27T18:09  Initial CIF as created by GSAS2CIF'
_cell_angle_alpha 102.4356(19)
_cell_angle_beta 103.1773(31)
_cell_angle_gamma 98.6481(25)
_cell_formula_units_Z 2
_cell_length_a 8.04668(25)
_cell_length_b 9.35578(20)
_cell_length_c 11.91507(22)
_cell_measurement_temperature 293
_cell_volume 833.92(4)
_computing_molecular_graphics 'Mercury (CCDC)'
_computing_publication_material 'GSAS (A.C. Larson and R.B. Von Dreele 2000)'
_computing_structure_refinement GSAS
_diffrn_radiation_polarisn_ratio 0.9
_diffrn_radiation_probe x-ray
_diffrn_radiation_wavelength 1.19712
_exptl_absorpt_correction_T_max 1.00000
_exptl_absorpt_correction_T_min 1.00000
_exptl_absorpt_process_details
;   GSAS Absorption/surface roughness correction: function number 0
 No correction is applied.
;
_exptl_crystal_colour yellow
_pd_block_id 2008-06-27T18:09|ACA_SP8_080222|kotaro_fujii|
_pd_calc_method 'Rietveld Refinement'
_pd_instr_location ' ?'
_pd_meas_2theta_range_inc 0.01
_pd_meas_2theta_range_max 77.13
_pd_meas_2theta_range_min 4.01
_pd_meas_number_of_points 7313
_pd_phase_name 'from C:/uk/work/acrinol/Acrinol_powder/AcA_080222/rietveld/input_p'
_pd_proc_2theta_range_inc 0.01
_pd_proc_2theta_range_max 77.13638
_pd_proc_2theta_range_min 4.01638
_pd_proc_info_datetime 2008-06-27T18:09:01
_pd_proc_info_excluded_regions ' ?'
_pd_proc_ls_background_function
;   GSAS Background function number 7 with 36 terms.
 Linear interpolation
      1:    2282.27     2:    2167.08     3:    2076.35     4:    2212.15    
      5:    2352.26     6:    2562.66     7:    2783.29     8:    3104.12    
      9:    3170.71    10:    3331.40    11:    2923.88    12:    2760.29    
     13:    2477.71    14:    2196.99    15:    2061.78    16:    2317.38    
     17:    1930.84    18:    2024.31    19:    2022.11    20:    2033.57    
     21:    1920.82    22:    1896.31    23:    1799.49    24:    1778.14    
     25:    1697.74    26:    1610.53    27:    1655.91    28:    1599.79    
     29:    1661.94    30:    1711.92    31:    1756.73    32:    1713.54    
     33:    1624.95    34:    1572.46    35:    1445.04    36:    1429.16    
;
_pd_proc_ls_peak_cutoff 0.00100
_pd_proc_ls_pref_orient_corr
;   March-Dollase
 AXIS  1 Ratio=     1.000 Frac     0.000  h= 0.000  k= 0.000  l= 1.000
 AXIS  2 Ratio=     1.014 Frac     1.000  h= 0.000  k= 1.000  l= 0.000
 AXIS  3 Ratio=     1.000 Frac     0.000  h= 1.000  k= 0.000  l= 0.000
 Prefered orientation correction range: Min=   0.95995, Max=   1.02065
;
_pd_proc_ls_profile_function
;
 CW Profile function number 2 with  18 terms
 Profile coefficients for Simpson's rule integration of pseudovoigt function
 C.J. Howard (1982). J. Appl. Cryst.,15,615-620.
 P. Thompson, D.E. Cox & J.B. Hastings (1987). J. Appl. Cryst.,20,79-83.
 Peak tails are ignored  where the intensity is below 0.0010 times the peak
   Aniso. broadening axis   0.0   0.0   1.0
;
_pd_proc_ls_prof_R_factor 0.0431
_pd_proc_ls_prof_wR_expected 0.0175
_pd_proc_ls_prof_wR_factor 0.0580
_pd_proc_number_of_points 7313
_pd_spec_mounting ' ?'
_refine_ls_goodness_of_fit_all 3.45
_refine_ls_matrix_type full
_refine_ls_number_parameters 85
_refine_ls_number_restraints 151
_refine_ls_R_Fsqd_factor 0.08420
_refine_ls_shift/su_max 0.05
_refine_ls_shift/su_mean 0.01
_refine_ls_weighting_scheme sigma
_reflns_d_resolution_high 1.044
_reflns_d_resolution_low 11.204
_reflns_limit_h_max 8
_reflns_limit_h_min 0
_reflns_limit_k_max 9
_reflns_limit_k_min -9
_reflns_limit_l_max 11
_reflns_limit_l_min -12
_reflns_number_total 1531
_cod_data_source_file jp908636t_si_001.cif
_cod_data_source_block ACA_SP8_080222_publ
_cod_depositor_comments
;
The following automatic conversions were performed:

'_geom_bond_publ_flag' value 'N' changed to 'n' according to
/home/saulius/struct/CIF-dictionaries/cif_core.dic dictionary named
'cif_core.dic' version 2.4.2 from 2011-04-26 (73
times).

'_geom_angle_publ_flag' value 'N' changed to 'n' according
to /home/saulius/struct/CIF-dictionaries/cif_core.dic dictionary
named 'cif_core.dic' version 2.4.2 from 2011-04-26 (77 times).

Automatic conversion script
Id: cif_fix_values 1715 2011-07-08 13:25:40Z adriana 
;
_cod_original_cell_volume 833.916(26)
_cod_database_code 1502751
_gsas_exptl_extinct_corr_t_min 1.00000
_gsas_exptl_extinct_corr_t_max 1.00000

loop_
_symmetry_equiv_pos_site_id
_symmetry_equiv_pos_as_xyz
1 +x,+y,+z
-1 -x,-y,-z

loop_
_atom_site_type_symbol
_atom_site_label
_atom_site_fract_x
_atom_site_fract_y
_atom_site_fract_z
_atom_site_occupancy
_atom_site_thermal_displace_type
_atom_site_U_iso_or_equiv
_atom_site_symmetry_multiplicity
C C1 -0.14308(21) 0.18699(29) 0.39206(27) 1.0 Uiso 0.0631(8) 2
C C2 -0.19855(15) 0.31041(20) 0.36116(9) 1.0 Uiso 0.0631(8) 2
C C3 -0.22994(23) 0.42243(31) 0.45057(26) 1.0 Uiso 0.0631(8) 2
C C4 -0.28752(20) 0.55336(27) 0.42568(28) 1.0 Uiso 0.0631(8) 2
C C5 -0.31514(22) 0.65857(30) 0.52110(29) 1.0 Uiso 0.0631(8) 2
C C6 -0.37259(14) 0.79201(18) 0.50322(10) 1.0 Uiso 0.0631(8) 2
C C7 -0.39936(8) 0.89361(9) 0.59462(16) 1.0 Uiso 0.0631(8) 2
C C8 -0.37053(18) 0.86967(25) 0.71244(22) 1.0 Uiso 0.0631(8) 2
C C9 -0.31435(14) 0.73999(19) 0.73230(10) 1.0 Uiso 0.0631(8) 2
C C10 -0.28706(22) 0.63613(30) 0.63824(24) 1.0 Uiso 0.0631(8) 2
N N11 -0.23264(14) 0.51154(19) 0.65976(10) 1.0 Uiso 0.0631(8) 2
C C12 -0.20524(21) 0.40889(29) 0.56928(24) 1.0 Uiso 0.0631(8) 2
C C13 -0.14438(14) 0.28384(18) 0.59785(9) 1.0 Uiso 0.0631(8) 2
C C14 -0.11289(8) 0.17500(10) 0.51204(16) 1.0 Uiso 0.0631(8) 2
O O15 -0.09917(26) 0.0684(4) 0.32093(28) 1.0 Uiso 0.0631(8) 2
C C16 -0.09704(10) 0.06573(16) 0.19914(15) 1.0 Uiso 0.095(4) 2
C C17 -0.10800(10) -0.09626(13) 0.13712(8) 1.0 Uiso 0.095(4) 2
N N18 -0.30924(7) 0.57189(8) 0.31582(10) 1.0 Uiso 0.0631(8) 2
N N19 -0.39892(7) 0.97481(8) 0.80147(8) 1.0 Uiso 0.0631(8) 2
O O20 -0.4272(7) 0.2724(5) 0.8042(5) 1.0 Uiso 0.0841(15) 2
O O21 -0.1787(5) 0.4482(7) 0.8695(6) 1.0 Uiso 0.0841(15) 2
C C22 -0.3073(5) 0.3686(4) 0.88291(29) 1.0 Uiso 0.0841(15) 2
C C23 -0.32572(24) 0.38769(16) 1.01031(19) 1.0 Uiso 0.0841(15) 2
C C24 -0.44971(13) 0.26035(12) 1.01984(7) 1.0 Uiso 0.0841(15) 2
O O25 -0.16350(30) 0.4063(4) 1.09471(27) 1.0 Uiso 0.0841(15) 2
H H26 -0.21113 0.32201 0.28002 1.0 Uiso 0.0707(10) 2
H H27 -0.39179 0.81252 0.42451 1.0 Uiso 0.0707(10) 2
H H28 -0.43814 0.98421 0.58061 1.0 Uiso 0.0707(10) 2
H H29 -0.29243 0.72266 0.81212 1.0 Uiso 0.0707(10) 2
H H30 -0.1268 0.27292 0.67947 1.0 Uiso 0.0707(10) 2
H H31 -0.07337 0.0887 0.53501 1.0 Uiso 0.0707(10) 2
H H32 0.01195 0.12806 0.19849 1.0 Uiso 0.109(5) 2
H H33 -0.19723 0.10091 0.1588 1.0 Uiso 0.109(5) 2
H H34 -0.09423 -0.10292 0.05665 1.0 Uiso 0.109(5) 2
H H35 -0.2218 -0.15625 0.13171 1.0 Uiso 0.109(5) 2
H H36 -0.01512 -0.13456 0.18262 1.0 Uiso 0.109(5) 2
H H37 -0.39087 0.61426 0.28709 1.0 Uiso 0.0707(10) 2
H H38 -0.27767 0.51166 0.26305 1.0 Uiso 0.0707(10) 2
H H39 -0.3817 0.96201 0.87568 1.0 Uiso 0.0707(10) 2
H H40 -0.4349 1.05676 0.78581 1.0 Uiso 0.0707(10) 2
H H41 -0.22917 0.49032 0.73206 1.0 Uiso 0.0707(10) 2
H H42 -0.37174 0.47811 1.03125 1.0 Uiso 0.0959(18) 2
H H43 -0.56916 0.26841 0.9829 1.0 Uiso 0.0959(18) 2
H H44 -0.42554 0.16649 0.97778 1.0 Uiso 0.0959(18) 2
H H45 -0.43427 0.26432 1.10484 1.0 Uiso 0.0959(18) 2
H H46 -0.08809 0.46863 1.08194 1.0 Uiso 0.0959(18) 2

loop_
_atom_type_symbol
_atom_type_number_in_cell
_atom_type_scat_dispersion_real
_atom_type_scat_dispersion_imag
_atom_type_scat_Cromer_Mann_a1
_atom_type_scat_Cromer_Mann_a2
_atom_type_scat_Cromer_Mann_a3
_atom_type_scat_Cromer_Mann_a4
_atom_type_scat_Cromer_Mann_b1
_atom_type_scat_Cromer_Mann_b2
_atom_type_scat_Cromer_Mann_b3
_atom_type_scat_Cromer_Mann_b4
_atom_type_scat_Cromer_Mann_c
_atom_type_scat_source
C 36.0 0.000 0.000 2.31000 20.8439 1.02000 10.2075 1.58860 0.56870 0.86500 51.6512 0.21560 International_Tables_Vol_C
N 6.0 0.000 0.000 12.2126 0.00570 3.13220 9.89330 2.01250 28.9975 1.16630 0.58260 -11.529 International_Tables_Vol_C
O 8.0 0.000 0.000 3.04850 13.2771 2.28680 5.70110 1.54630 0.32390 0.86700 32.9089 0.25080 International_Tables_Vol_C
H 42.0 0.000 0.000 0.49300 10.5109 0.32291 26.1257 0.14019 3.14236 0.04081 57.7997 0.00304 International_Tables_Vol_C

loop_
_geom_angle_atom_site_label_1
_geom_angle_atom_site_label_2
_geom_angle_atom_site_label_3
_geom_angle
_geom_angle_site_symmetry_1
_geom_angle_site_symmetry_3
_geom_angle_publ_flag
C2 C1 C14 120.72(22) 1_555 1_555 n
C2 C1 O15 128.37(26) 1_555 1_555 n
C14 C1 O15 110.78(23) 1_555 1_555 n
C1 C2 C3 118.77(18) 1_555 1_555 n
C1 C2 H26 120.60(18) 1_555 1_555 n
C3 C2 H26 120.58(19) 1_555 1_555 n
C2 C3 C4 122.10(24) 1_555 1_555 n
C2 C3 C12 120.76(25) 1_555 1_555 n
C4 C3 C12 117.14(26) 1_555 1_555 n
C3 C4 C5 117.74(26) 1_555 1_555 n
C3 C4 N18 119.10(25) 1_555 1_555 n
C5 C4 N18 123.15(24) 1_555 1_555 n
C4 C5 C6 120.99(25) 1_555 1_555 n
C4 C5 C10 121.48(27) 1_555 1_555 n
C6 C5 C10 117.53(25) 1_555 1_555 n
C5 C6 C7 121.27(15) 1_555 1_555 n
C5 C6 H27 120.20(18) 1_555 1_555 n
C7 C6 H27 118.52(17) 1_555 1_555 n
C6 C7 C8 120.66(14) 1_555 1_555 n
C6 C7 H28 119.99(16) 1_555 1_555 n
C8 C7 H28 119.35(16) 1_555 1_555 n
C7 C8 C9 119.20(18) 1_555 1_555 n
C7 C8 N19 118.61(18) 1_555 1_555 n
C9 C8 N19 122.19(18) 1_555 1_555 n
C8 C9 C10 119.91(17) 1_555 1_555 n
C8 C9 H29 120.28(17) 1_555 1_555 n
C10 C9 H29 119.80(18) 1_555 1_555 n
C5 C10 C9 121.43(25) 1_555 1_555 n
C5 C10 N11 119.78(23) 1_555 1_555 n
C9 C10 N11 118.79(21) 1_555 1_555 n
C10 N11 C12 119.72(17) 1_555 1_555 n
C10 N11 H41 119.83(19) 1_555 1_555 n
C12 N11 H41 119.91(19) 1_555 1_555 n
C3 C12 N11 124.14(25) 1_555 1_555 n
C3 C12 C13 118.77(24) 1_555 1_555 n
N11 C12 C13 117.08(20) 1_555 1_555 n
C12 C13 C14 120.94(14) 1_555 1_555 n
C12 C13 H30 119.69(17) 1_555 1_555 n
C14 C13 H30 119.36(17) 1_555 1_555 n
C1 C14 C13 120.00(15) 1_555 1_555 n
C1 C14 H31 121.49(17) 1_555 1_555 n
C13 C14 H31 118.47(16) 1_555 1_555 n
C1 O15 C16 121.02(29) 1_555 1_555 n
O15 C16 C17 106.06(15) 1_555 1_555 n
O15 C16 H32 109.99(12) 1_555 1_555 n
O15 C16 H33 110.90(16) 1_555 1_555 n
C17 C16 H32 110.07(12) 1_555 1_555 n
C17 C16 H33 109.74(12) 1_555 1_555 n
H32 C16 H33 110.00(10) 1_555 1_555 n
C16 C17 H34 109.42(10) 1_555 1_555 n
C16 C17 H35 109.54(8) 1_555 1_555 n
C16 C17 H36 109.62(9) 1_555 1_555 n
H34 C17 H35 109.41(9) 1_555 1_555 n
H34 C17 H36 109.39(9) 1_555 1_555 n
H35 C17 H36 109.45(9) 1_555 1_555 n
C4 N18 H37 120.04(16) 1_555 1_555 n
C4 N18 H38 120.08(16) 1_555 1_555 n
H37 N18 H38 114.58(13) 1_555 1_555 n
C8 N19 H39 120.03(13) 1_555 1_555 n
C8 N19 H40 120.00(12) 1_555 1_555 n
H39 N19 H40 119.97(12) 1_555 1_555 n
O20 C22 O21 128.1(4) 1_555 1_555 n
O20 C22 C23 114.6(4) 1_555 1_555 n
O21 C22 C23 117.3(4) 1_555 1_555 n
C22 C23 C24 111.84(21) 1_555 1_555 n
C22 C23 O25 112.18(19) 1_555 1_555 n
C22 C23 H42 107.98(18) 1_555 1_555 n
C24 C23 O25 109.18(14) 1_555 1_555 n
C24 C23 H42 107.70(15) 1_555 1_555 n
O25 C23 H42 107.78(21) 1_555 1_555 n
C23 C24 H43 108.82(10) 1_555 1_555 n
C23 C24 H44 108.99(9) 1_555 1_555 n
C23 C24 H45 108.49(11) 1_555 1_555 n
H43 C24 H44 109.78(9) 1_555 1_555 n
H43 C24 H45 110.40(9) 1_555 1_555 n
H44 C24 H45 110.32(9) 1_555 1_555 n
C23 O25 H46 109.43(21) 1_555 1_555 n

loop_
_geom_bond_atom_site_label_1
_geom_bond_atom_site_label_2
_geom_bond_distance
_geom_bond_site_symmetry_2
_geom_bond_publ_flag
C1 C2 1.3897(28) 1_555 n
C1 C14 1.4262(30) 1_555 n
C1 O15 1.3871(34) 1_555 n
C2 C1 1.3897(28) 1_555 n
C2 C3 1.4208(32) 1_555 n
C2 H26 0.9801(10) 1_555 n
C3 C2 1.4208(32) 1_555 n
C3 C4 1.4380(32) 1_555 n
C3 C12 1.4186(31) 1_555 n
C4 C3 1.4380(32) 1_555 n
C4 C5 1.4177(32) 1_555 n
C4 N18 1.3329(31) 1_555 n
C5 C4 1.4177(32) 1_555 n
C5 C6 1.4356(30) 1_555 n
C5 C10 1.4283(32) 1_555 n
C6 C5 1.4356(30) 1_555 n
C6 C7 1.3634(25) 1_555 n
C6 H27 0.9801(10) 1_555 n
C7 C6 1.3634(25) 1_555 n
C7 C8 1.4412(27) 1_555 n
C7 H28 0.9800(10) 1_555 n
C8 C7 1.4412(27) 1_555 n
C8 C9 1.4044(26) 1_555 n
C8 N19 1.3689(29) 1_555 n
C9 C8 1.4044(26) 1_555 n
C9 C10 1.3984(31) 1_555 n
C9 H29 0.9801(10) 1_555 n
C10 C5 1.4283(32) 1_555 n
C10 C9 1.3984(31) 1_555 n
C10 N11 1.3591(30) 1_555 n
N11 C10 1.3591(30) 1_555 n
N11 C12 1.3636(31) 1_555 n
N11 H41 0.9201(10) 1_555 n
C12 C3 1.4186(31) 1_555 n
C12 N11 1.3636(31) 1_555 n
C12 C13 1.4115(30) 1_555 n
C13 C12 1.4115(30) 1_555 n
C13 C14 1.3761(24) 1_555 n
C13 H30 0.9801(10) 1_555 n
C14 C1 1.4262(30) 1_555 n
C14 C13 1.3761(24) 1_555 n
C14 H31 0.9802(10) 1_555 n
O15 C1 1.3871(34) 1_555 n
O15 C16 1.4501(33) 1_555 n
C16 O15 1.4501(33) 1_555 n
C16 C17 1.5161(18) 1_555 n
C16 H32 0.9800(9) 1_555 n
C16 H33 0.9800(9) 1_555 n
C17 C16 1.5161(18) 1_555 n
C17 H34 0.9799(9) 1_555 n
C17 H35 0.9801(9) 1_555 n
C17 H36 0.9799(8) 1_555 n
N18 C4 1.3329(31) 1_555 n
N18 H37 0.8603(9) 1_555 n
N18 H38 0.8606(9) 1_555 n
N19 C8 1.3689(29) 1_555 n
N19 H39 0.9000(9) 1_555 n
N19 H40 0.9001(8) 1_555 n
O20 C22 1.259(4) 1_555 n
O21 C22 1.243(4) 1_555 n
C22 O20 1.259(4) 1_555 n
C22 O21 1.243(4) 1_555 n
C22 C23 1.5337(32) 1_555 n
C23 C22 1.5337(32) 1_555 n
C23 C24 1.4765(22) 1_555 n
C23 O25 1.4155(28) 1_555 n
C23 H42 0.9801(9) 1_555 n
C24 C23 1.4765(22) 1_555 n
C24 H43 0.9831(8) 1_555 n
C24 H44 0.9830(9) 1_555 n
C24 H45 0.9836(9) 1_555 n
O25 C23 1.4155(28) 1_555 n
O25 H46 0.8400(10) 1_555 n
